data_2218441
loop_
_publ_author_name
'Zhu, Song-Lei'

_publ_section_title
;2-Amino-4'-bromo-2',5-dioxo-4<i>H</i>,5<i>H</i>-pyrano[3,2-<i>c</i>]chromene-4-spiro-3'(2'<i>H</i>)-1'<i>H</i>-indole-3-carbonitrile
 <i>N</i>,<i>N</i>-dimethylformamide solvate
;
_journal_coeditor_code HK2467
_journal_issue 6
_journal_name_full 'Acta Crystallographica Section E'
_journal_page_first o1162
_journal_paper_doi 10.1107/S1600536808015626
_journal_volume 64
_journal_year 2008
_chemical_formula_iupac 'C20 H10 Br N3 O4, C3 H7 N O'
_chemical_formula_moiety 'C20 H10 Br N3 O4, C3 H7 N O'
_chemical_formula_sum 'C23 H17 Br N4 O5'
_chemical_formula_weight 509.32
_chemical_melting_point_gt 573
_chemical_name_systematic
;
2-Amino-4'-bromo-2',5-dioxo-4H,5H-pyrano[3,2-c]chromene-4-spiro-3'(2'H)-
1'H-indole-3-carbonitrile <i>N</i>,<i>N</i>-dimethylformamide solvate
;
_space_group_IT_number 14
_symmetry_cell_setting monoclinic
_symmetry_space_group_name_Hall '-P 2ybc'
_symmetry_space_group_name_H-M 'P 1 21/c 1'
_atom_sites_solution_hydrogens geom
_atom_sites_solution_primary direct
_atom_sites_solution_secondary difmap
_audit_creation_method SHELXL-97
_cell_angle_alpha 90.00
_cell_angle_beta 108.340(3)
_cell_angle_gamma 90.00
_cell_formula_units_Z 4
_cell_length_a 17.004(3)
_cell_length_b 9.0452(15)
_cell_length_c 14.415(3)
_cell_measurement_reflns_used 7931
_cell_measurement_temperature 153(2)
_cell_measurement_theta_max 25.3
_cell_measurement_theta_min 3.2
_cell_volume 2104.5(7)
_computing_cell_refinement 'CrystalClear (Rigaku/MSC, 2001)'
_computing_data_collection 'CrystalClear (Rigaku/MSC, 2001)'
_computing_data_reduction 'CrystalStructure (Rigaku/MSC, 2004)'
_computing_molecular_graphics 'ORTEPII (Johnson, 1976)'
_computing_publication_material 'SHELXL97 (Sheldrick, 2008)'
_computing_structure_refinement 'SHELXL97 (Sheldrick, 2008)'
_computing_structure_solution 'SHELXS97 (Sheldrick, 2008)'
_diffrn_ambient_temperature 153(2)
_diffrn_detector_area_resol_mean 7.31
_diffrn_measured_fraction_theta_full 0.998
_diffrn_measured_fraction_theta_max 0.998
_diffrn_measurement_device_type 'Rigaku Mercury'
_diffrn_measurement_method \w
_diffrn_radiation_monochromator graphite
_diffrn_radiation_source 'fine-focus sealed tube'
_diffrn_radiation_type MoK\a
_diffrn_radiation_wavelength 0.71070
_diffrn_reflns_av_R_equivalents 0.0309
_diffrn_reflns_av_sigmaI/netI 0.0242
_diffrn_reflns_limit_h_max 20
_diffrn_reflns_limit_h_min -17
_diffrn_reflns_limit_k_max 9
_diffrn_reflns_limit_k_min -10
_diffrn_reflns_limit_l_max 17
_diffrn_reflns_limit_l_min -17
_diffrn_reflns_number 19919
_diffrn_reflns_theta_full 25.34
_diffrn_reflns_theta_max 25.34
_diffrn_reflns_theta_min 3.17
_exptl_absorpt_coefficient_mu 1.999
_exptl_absorpt_correction_T_max 0.670
_exptl_absorpt_correction_T_min 0.434
_exptl_absorpt_correction_type multi-scan
_exptl_absorpt_process_details '(Jacobson, 1998)'
_exptl_crystal_colour colorless
_exptl_crystal_density_diffrn 1.607
_exptl_crystal_density_method 'not measured'
_exptl_crystal_description block
_exptl_crystal_F_000 1032
_exptl_crystal_size_max 0.45
_exptl_crystal_size_mid 0.30
_exptl_crystal_size_min 0.20
_refine_diff_density_max 0.564
_refine_diff_density_min -0.381
_refine_ls_extinction_method none
_refine_ls_goodness_of_fit_ref 1.089
_refine_ls_hydrogen_treatment mixed
_refine_ls_matrix_type full
_refine_ls_number_parameters 309
_refine_ls_number_reflns 3847
_refine_ls_number_restraints 0
_refine_ls_restrained_S_all 1.089
_refine_ls_R_factor_all 0.0349
_refine_ls_R_factor_gt 0.0313
_refine_ls_shift/su_max 0.002
_refine_ls_shift/su_mean 0.000
_refine_ls_structure_factor_coef Fsqd
_refine_ls_weighting_details 'calc w=1/[\s^2^(Fo^2^)+(0.0219P)^2^+2.2795P] where P=(Fo^2^+2Fc^2^)/3'
_refine_ls_weighting_scheme calc
_refine_ls_wR_factor_gt 0.0656
_refine_ls_wR_factor_ref 0.0670
_reflns_number_gt 3597
_reflns_number_total 3847
_reflns_threshold_expression I>2\s(I)
_cod_data_source_file hk2467.cif
_cod_data_source_block I
_cod_original_sg_symbol_Hall '-P 2 y b c'
_cod_original_sg_symbol_H-M 'P 21/c'
_cod_database_code 2218441
_cod_database_fobs_code 2218441

loop_
_symmetry_equiv_pos_as_xyz
'x, y, z'
'-x, y+1/2, -z+1/2'
'-x, -y, -z'
'x, -y-1/2, z-1/2'

loop_
_atom_site_type_symbol
_atom_site_label
_atom_site_fract_x
_atom_site_fract_y
_atom_site_fract_z
_atom_site_U_iso_or_equiv
_atom_site_adp_type
_atom_site_calc_flag
_atom_site_refinement_flags
_atom_site_occupancy
Br Br1 0.674546(15) -0.23487(3) 0.370899(16) 0.02528(8) Uani d . 1
O O1 0.72297(9) 0.17427(16) 0.38347(10) 0.0165(3) Uani d . 1
O O2 0.80028(9) 0.17370(16) 0.69972(11) 0.0195(3) Uani d . 1
O O3 0.54289(9) 0.16195(17) 0.51984(11) 0.0205(3) Uani d . 1
O O4 0.61528(9) 0.00093(17) 0.62894(11) 0.0218(3) Uani d . 1
O O5 0.86929(11) 0.5130(2) 0.42641(12) 0.0350(4) Uani d . 1
N N1 0.84875(12) 0.1416(2) 0.37211(14) 0.0165(4) Uani d . 1
H H1A 0.8332(15) 0.211(3) 0.3263(19) 0.022(7) Uiso d . 1
H H1B 0.8976(16) 0.110(3) 0.3921(17) 0.018(6) Uiso d . 1
N N2 0.97044(12) -0.0393(2) 0.58997(14) 0.0245(4) Uani d . 1
N N3 0.80382(11) -0.07714(19) 0.72793(13) 0.0170(4) Uani d . 1
H H3 0.8267 -0.0767 0.7918 0.020 Uiso calc R 1
N N4 0.94175(11) 0.5142(2) 0.58794(13) 0.0216(4) Uani d . 1
C C1 0.79982(12) 0.1140(2) 0.42627(15) 0.0135(4) Uani d . 1
C C2 0.81869(12) 0.0379(2) 0.51188(15) 0.0135(4) Uani d . 1
C C3 0.75548(12) -0.0029(2) 0.56233(15) 0.0132(4) Uani d . 1
C C4 0.67684(12) 0.0815(2) 0.51288(15) 0.0135(4) Uani d . 1
C C5 0.66610(13) 0.1649(2) 0.43275(15) 0.0143(4) Uani d . 1
C C6 0.90223(13) -0.0065(2) 0.55498(15) 0.0159(4) Uani d . 1
C C7 0.78839(12) 0.0454(2) 0.67200(15) 0.0154(4) Uani d . 1
C C8 0.74743(12) -0.1686(2) 0.57294(15) 0.0140(4) Uani d . 1
C C9 0.71969(13) -0.2801(2) 0.50567(15) 0.0166(4) Uani d . 1
C C10 0.72305(14) -0.4273(2) 0.53575(17) 0.0206(5) Uani d . 1
H H10 0.7035 -0.5039 0.4891 0.025 Uiso calc R 1
C C11 0.75512(14) -0.4604(2) 0.63403(18) 0.0229(5) Uani d . 1
H H11 0.7577 -0.5607 0.6543 0.027 Uiso calc R 1
C C12 0.78381(13) -0.3505(2) 0.70414(17) 0.0199(5) Uani d . 1
H H12 0.8059 -0.3739 0.7716 0.024 Uiso calc R 1
C C13 0.77895(13) -0.2058(2) 0.67179(15) 0.0153(4) Uani d . 1
C C14 0.61196(13) 0.0753(2) 0.55878(15) 0.0168(5) Uani d . 1
C C15 0.53467(13) 0.2528(2) 0.44043(16) 0.0178(5) Uani d . 1
C C16 0.46555(14) 0.3429(3) 0.41187(18) 0.0247(5) Uani d . 1
H H16 0.4252 0.3389 0.4448 0.030 Uiso calc R 1
C C17 0.45632(14) 0.4387(3) 0.33474(18) 0.0264(5) Uani d . 1
H H17 0.4097 0.5026 0.3153 0.032 Uiso calc R 1
C C18 0.51418(14) 0.4430(3) 0.28502(17) 0.0240(5) Uani d . 1
H H18 0.5066 0.5087 0.2315 0.029 Uiso calc R 1
C C19 0.58252(13) 0.3522(2) 0.31330(16) 0.0195(5) Uani d . 1
H H19 0.6220 0.3550 0.2791 0.023 Uiso calc R 1
C C20 0.59384(13) 0.2557(2) 0.39248(15) 0.0156(4) Uani d . 1
C C21 0.90376(15) 0.5775(3) 0.50259(18) 0.0290(6) Uani d . 1
H H21 0.9034 0.6825 0.5007 0.035 Uiso calc R 1
C C22 0.98163(16) 0.6027(3) 0.67431(19) 0.0330(6) Uani d . 1
H H22A 0.9725 0.7079 0.6581 0.050 Uiso calc R 1
H H22B 1.0412 0.5821 0.6968 0.050 Uiso calc R 1
H H22C 0.9580 0.5777 0.7262 0.050 Uiso calc R 1
C C23 0.94561(18) 0.3560(3) 0.6002(2) 0.0376(7) Uani d . 1
H H23A 0.9097 0.3257 0.6382 0.056 Uiso calc R 1
H H23B 1.0028 0.3264 0.6347 0.056 Uiso calc R 1
H H23C 0.9270 0.3082 0.5359 0.056 Uiso calc R 1

loop_
_atom_site_aniso_label
_atom_site_aniso_U_11
_atom_site_aniso_U_22
_atom_site_aniso_U_33
_atom_site_aniso_U_12
_atom_site_aniso_U_13
_atom_site_aniso_U_23
Br1 0.03215(15) 0.02519(14) 0.01580(13) -0.00378(10) 0.00365(10) -0.00394(9)
O1 0.0129(7) 0.0220(8) 0.0152(8) 0.0032(6) 0.0053(6) 0.0050(6)
O2 0.0243(8) 0.0164(8) 0.0170(8) -0.0025(6) 0.0051(7) -0.0043(6)
O3 0.0157(8) 0.0256(9) 0.0225(8) 0.0047(6) 0.0095(7) 0.0063(7)
O4 0.0234(8) 0.0243(9) 0.0204(8) 0.0027(7) 0.0110(7) 0.0059(7)
O5 0.0318(10) 0.0512(12) 0.0194(9) 0.0038(9) 0.0042(8) -0.0030(8)
N1 0.0130(10) 0.0197(10) 0.0172(10) 0.0038(8) 0.0051(8) 0.0054(8)
N2 0.0193(11) 0.0316(12) 0.0235(10) 0.0053(9) 0.0079(9) 0.0070(9)
N3 0.0199(10) 0.0187(10) 0.0105(9) 0.0003(8) 0.0022(7) 0.0023(7)
N4 0.0205(10) 0.0256(11) 0.0180(10) -0.0003(8) 0.0051(8) 0.0019(8)
C1 0.0119(10) 0.0122(10) 0.0160(10) -0.0005(8) 0.0037(8) -0.0037(8)
C2 0.0129(10) 0.0137(11) 0.0139(10) 0.0000(8) 0.0043(8) -0.0003(8)
C3 0.0137(10) 0.0142(11) 0.0119(10) -0.0009(8) 0.0045(8) -0.0006(8)
C4 0.0131(10) 0.0135(10) 0.0133(10) -0.0008(8) 0.0034(8) -0.0025(8)
C5 0.0141(10) 0.0153(11) 0.0143(10) -0.0015(8) 0.0055(8) -0.0040(8)
C6 0.0216(12) 0.0145(11) 0.0140(11) -0.0012(9) 0.0089(9) 0.0020(8)
C7 0.0122(10) 0.0194(12) 0.0151(11) 0.0003(8) 0.0051(9) 0.0014(9)
C8 0.0121(10) 0.0137(11) 0.0179(11) 0.0012(8) 0.0070(9) 0.0016(8)
C9 0.0137(10) 0.0213(11) 0.0158(11) 0.0000(9) 0.0063(9) -0.0006(9)
C10 0.0195(11) 0.0158(11) 0.0290(13) -0.0023(9) 0.0112(10) -0.0042(9)
C11 0.0224(12) 0.0145(11) 0.0356(14) 0.0031(9) 0.0146(11) 0.0060(10)
C12 0.0191(11) 0.0201(12) 0.0222(12) 0.0030(9) 0.0090(10) 0.0061(9)
C13 0.0133(10) 0.0172(11) 0.0167(11) 0.0013(8) 0.0064(9) 0.0009(9)
C14 0.0161(11) 0.0160(11) 0.0172(11) 0.0000(9) 0.0036(9) -0.0026(9)
C15 0.0163(11) 0.0187(11) 0.0175(11) -0.0012(9) 0.0042(9) 0.0002(9)
C16 0.0181(12) 0.0276(13) 0.0312(13) 0.0031(10) 0.0117(10) 0.0008(10)
C17 0.0180(12) 0.0272(13) 0.0313(13) 0.0085(10) 0.0041(10) 0.0050(10)
C18 0.0186(12) 0.0263(13) 0.0237(12) 0.0025(10) 0.0016(10) 0.0071(10)
C19 0.0179(11) 0.0212(12) 0.0182(11) 0.0009(9) 0.0040(9) 0.0015(9)
C20 0.0131(10) 0.0158(11) 0.0159(11) -0.0019(8) 0.0018(9) -0.0014(8)
C21 0.0244(13) 0.0374(15) 0.0263(14) 0.0049(11) 0.0097(11) 0.0008(11)
C22 0.0299(14) 0.0340(15) 0.0299(14) 0.0011(11) 0.0017(11) -0.0052(11)
C23 0.0446(17) 0.0293(15) 0.0357(15) -0.0074(12) 0.0078(13) 0.0020(12)

loop_
_atom_type_symbol
_atom_type_description
_atom_type_scat_dispersion_real
_atom_type_scat_dispersion_imag
_atom_type_scat_source
C C 0.0033 0.0016 'International Tables Vol C Tables 4.2.6.8 and 6.1.1.4'
H H 0.0000 0.0000 'International Tables Vol C Tables 4.2.6.8 and 6.1.1.4'
Br Br -0.2901 2.4595 'International Tables Vol C Tables 4.2.6.8 and 6.1.1.4'
N N 0.0061 0.0033 'International Tables Vol C Tables 4.2.6.8 and 6.1.1.4'
O O 0.0106 0.0060 'International Tables Vol C Tables 4.2.6.8 and 6.1.1.4'

loop_
_geom_angle_atom_site_label_1
_geom_angle_atom_site_label_2
_geom_angle_atom_site_label_3
_geom_angle
C1 O1 C5 118.06(16)
C14 O3 C15 121.88(16)
C1 N1 H1A 118.2(16)
C1 N1 H1B 118.0(16)
H1A N1 H1B 122(2)
C7 N3 C13 111.74(17)
C7 N3 H3 124.1
C13 N3 H3 124.1
C21 N4 C23 122.2(2)
C21 N4 C22 121.1(2)
C23 N4 C22 116.8(2)
N1 C1 C2 127.9(2)
N1 C1 O1 110.17(18)
C2 C1 O1 121.94(18)
C1 C2 C6 117.31(18)
C1 C2 C3 123.80(18)
C6 C2 C3 118.89(18)
C4 C3 C8 116.89(17)
C4 C3 C2 107.82(17)
C8 C3 C2 112.82(17)
C4 C3 C7 108.55(16)
C8 C3 C7 100.89(16)
C2 C3 C7 109.49(16)
C5 C4 C14 119.68(19)
C5 C4 C3 123.41(18)
C14 C4 C3 116.85(18)
C4 C5 O1 123.57(19)
C4 C5 C20 122.36(19)
O1 C5 C20 114.06(18)
N2 C6 C2 178.5(2)
O2 C7 N3 127.16(19)
O2 C7 C3 124.40(19)
N3 C7 C3 108.38(17)
C9 C8 C13 118.63(19)
C9 C8 C3 132.46(19)
C13 C8 C3 108.84(18)
C8 C9 C10 120.6(2)
C8 C9 Br1 120.17(16)
C10 C9 Br1 119.23(16)
C11 C10 C9 119.3(2)
C11 C10 H10 120.3
C9 C10 H10 120.3
C10 C11 C12 121.7(2)
C10 C11 H11 119.2
C12 C11 H11 119.2
C13 C12 C11 117.5(2)
C13 C12 H12 121.3
C11 C12 H12 121.3
C12 C13 C8 122.3(2)
C12 C13 N3 127.9(2)
C8 C13 N3 109.74(18)
O4 C14 O3 118.06(19)
O4 C14 C4 124.3(2)
O3 C14 C4 117.68(18)
O3 C15 C16 116.93(19)
O3 C15 C20 121.61(19)
C16 C15 C20 121.4(2)
C17 C16 C15 118.8(2)
C17 C16 H16 120.6
C15 C16 H16 120.6
C16 C17 C18 121.0(2)
C16 C17 H17 119.5
C18 C17 H17 119.5
C19 C18 C17 120.0(2)
C19 C18 H18 120.0
C17 C18 H18 120.0
C18 C19 C20 120.0(2)
C18 C19 H19 120.0
C20 C19 H19 120.0
C15 C20 C19 118.8(2)
C15 C20 C5 116.64(19)
C19 C20 C5 124.40(19)
O5 C21 N4 125.8(3)
O5 C21 H21 117.1
N4 C21 H21 117.1
N4 C22 H22A 109.5
N4 C22 H22B 109.5
H22A C22 H22B 109.5
N4 C22 H22C 109.5
H22A C22 H22C 109.5
H22B C22 H22C 109.5
N4 C23 H23A 109.5
N4 C23 H23B 109.5
H23A C23 H23B 109.5
N4 C23 H23C 109.5
H23A C23 H23C 109.5
H23B C23 H23C 109.5

loop_
_geom_bond_atom_site_label_1
_geom_bond_atom_site_label_2
_geom_bond_distance
Br1 C9 1.895(2)
O1 C1 1.370(2)
O1 C5 1.371(2)
O2 C7 1.223(3)
O3 C14 1.376(3)
O3 C15 1.380(3)
O4 C14 1.201(3)
O5 C21 1.219(3)
N1 C1 1.331(3)
N1 H1A 0.89(3)
N1 H1B 0.84(3)
N2 C6 1.149(3)
N3 C7 1.347(3)
N3 C13 1.404(3)
N3 H3 0.8800
N4 C21 1.326(3)
N4 C23 1.441(3)
N4 C22 1.456(3)
C1 C2 1.360(3)
C2 C6 1.418(3)
C2 C3 1.521(3)
C3 C4 1.509(3)
C3 C8 1.517(3)
C3 C7 1.564(3)
C4 C5 1.343(3)
C4 C14 1.455(3)
C5 C20 1.440(3)
C8 C9 1.376(3)
C8 C13 1.396(3)
C9 C10 1.395(3)
C10 C11 1.381(3)
C10 H10 0.9500
C11 C12 1.392(3)
C11 H11 0.9500
C12 C13 1.383(3)
C12 H12 0.9500
C15 C16 1.382(3)
C15 C20 1.389(3)
C16 C17 1.379(3)
C16 H16 0.9500
C17 C18 1.388(3)
C17 H17 0.9500
C18 C19 1.376(3)
C18 H18 0.9500
C19 C20 1.401(3)
C19 H19 0.9500
C21 H21 0.9500
C22 H22A 0.9800
C22 H22B 0.9800
C22 H22C 0.9800
C23 H23A 0.9800
C23 H23B 0.9800
C23 H23C 0.9800

loop_
_geom_hbond_atom_site_label_D
_geom_hbond_atom_site_label_H
_geom_hbond_atom_site_label_A
_geom_hbond_site_symmetry_A
_geom_hbond_distance_DH
_geom_hbond_distance_HA
_geom_hbond_distance_DA
_geom_hbond_angle_DHA
_geom_hbond_publ_flag
N1 H1A O2 4_565 0.89(3) 2.02(3) 2.891(2) 165(2) yes
N1 H1B N2 3_756 0.84(3) 2.27(3) 3.090(3) 166(2) yes
N3 H3 O5 4_566 0.88 1.93 2.785(2) 162.7 yes
C11 H11 O2 1_545 0.95 2.54 3.462(3) 165.1 yes
C19 H19 O4 4_565 0.95 2.50 3.173(3) 128.0 yes
C22 H22A N2 1_565 0.98 2.48 3.443(3) 165.7 yes

loop_
_geom_torsion_atom_site_label_1
_geom_torsion_atom_site_label_2
_geom_torsion_atom_site_label_3
_geom_torsion_atom_site_label_4
_geom_torsion
C5 O1 C1 N1 -175.77(17)
C5 O1 C1 C2 4.4(3)
N1 C1 C2 C6 6.6(3)
O1 C1 C2 C6 -173.60(18)
N1 C1 C2 C3 -172.6(2)
O1 C1 C2 C3 7.1(3)
C1 C2 C3 C4 -11.5(3)
C6 C2 C3 C4 169.26(18)
C1 C2 C3 C8 119.1(2)
C6 C2 C3 C8 -60.1(2)
C1 C2 C3 C7 -129.4(2)
C6 C2 C3 C7 51.3(2)
C8 C3 C4 C5 -122.6(2)
C2 C3 C4 C5 5.7(3)
C7 C3 C4 C5 124.3(2)
C8 C3 C4 C14 60.4(2)
C2 C3 C4 C14 -171.33(17)
C7 C3 C4 C14 -52.8(2)
C14 C4 C5 O1 -178.31(18)
C3 C4 C5 O1 4.7(3)
C14 C4 C5 C20 3.2(3)
C3 C4 C5 C20 -173.79(19)
C1 O1 C5 C4 -10.4(3)
C1 O1 C5 C20 168.17(17)
C13 N3 C7 O2 177.2(2)
C13 N3 C7 C3 -5.3(2)
C4 C3 C7 O2 -52.7(3)
C8 C3 C7 O2 -176.1(2)
C2 C3 C7 O2 64.8(3)
C4 C3 C7 N3 129.72(18)
C8 C3 C7 N3 6.3(2)
C2 C3 C7 N3 -112.82(19)
C4 C3 C8 C9 60.5(3)
C2 C3 C8 C9 -65.3(3)
C7 C3 C8 C9 177.9(2)
C4 C3 C8 C13 -122.70(19)
C2 C3 C8 C13 111.45(19)
C7 C3 C8 C13 -5.3(2)
C13 C8 C9 C10 0.0(3)
C3 C8 C9 C10 176.5(2)
C13 C8 C9 Br1 178.87(15)
C3 C8 C9 Br1 -4.6(3)
C8 C9 C10 C11 -0.4(3)
Br1 C9 C10 C11 -179.33(16)
C9 C10 C11 C12 0.4(3)
C10 C11 C12 C13 0.1(3)
C11 C12 C13 C8 -0.6(3)
C11 C12 C13 N3 -179.9(2)
C9 C8 C13 C12 0.5(3)
C3 C8 C13 C12 -176.78(19)
C9 C8 C13 N3 179.94(18)
C3 C8 C13 N3 2.6(2)
C7 N3 C13 C12 -178.8(2)
C7 N3 C13 C8 1.8(2)
C15 O3 C14 O4 178.80(19)
C15 O3 C14 C4 -0.4(3)
C5 C4 C14 O4 178.0(2)
C3 C4 C14 O4 -4.8(3)
C5 C4 C14 O3 -2.9(3)
C3 C4 C14 O3 174.33(17)
C14 O3 C15 C16 -175.4(2)
C14 O3 C15 C20 3.4(3)
O3 C15 C16 C17 178.0(2)
C20 C15 C16 C17 -0.8(3)
C15 C16 C17 C18 1.3(4)
C16 C17 C18 C19 -0.8(4)
C17 C18 C19 C20 -0.2(3)
O3 C15 C20 C19 -178.96(19)
C16 C15 C20 C19 -0.2(3)
O3 C15 C20 C5 -3.0(3)
C16 C15 C20 C5 175.7(2)
C18 C19 C20 C15 0.7(3)
C18 C19 C20 C5 -174.9(2)
C4 C5 C20 C15 -0.3(3)
O1 C5 C20 C15 -178.91(18)
C4 C5 C20 C19 175.4(2)
O1 C5 C20 C19 -3.2(3)
C23 N4 C21 O5 -0.7(4)
C22 N4 C21 O5 179.4(2)
